data_4117742
loop_
_publ_author_name
'Kyohei Fujiwara'
'Takuya Kurahashi'
'Seijiro Matsubara'

_publ_section_title
;
 Cationic Iron(III) Porphyrin-Catalyzed [4 + 2] Cycloaddition of
 Unactivated Aldehydes with Simple Dienes
;
_journal_name_full 'Journal of the American Chemical Society'
_journal_page_first 5512
_journal_page_last 5515
_journal_paper_doi 10.1021/ja300790x
_journal_volume 134
_journal_year 2012
_chemical_formula_sum 'C66 H44 F6 Fe N4 O2 Sb'
_chemical_formula_weight 1216.65
_chemical_name_systematic
; 
 ? 
;
_space_group_IT_number 2
_symmetry_cell_setting triclinic
_symmetry_space_group_name_Hall '-P 1'
_symmetry_space_group_name_H-M 'P -1'
_atom_sites_solution_hydrogens geom
_atom_sites_solution_primary direct
_atom_sites_solution_secondary difmap
_audit_creation_method SHELXL-97
_cell_angle_alpha 73.889(2)
_cell_angle_beta 79.976(2)
_cell_angle_gamma 79.465(2)
_cell_formula_units_Z 1
_cell_length_a 8.8983(8)
_cell_length_b 11.7819(10)
_cell_length_c 13.7805(12)
_cell_measurement_reflns_used 3156
_cell_measurement_temperature 273(2)
_cell_measurement_theta_max 25.46
_cell_measurement_theta_min 2.35
_cell_volume 1352.9(2)
_computing_cell_refinement 'Bruker SMART'
_computing_data_collection 'Bruker SMART'
_computing_data_reduction 'Bruker SAINT'
_computing_molecular_graphics 'Bruker SHELXTL'
_computing_publication_material 'Bruker SHELXTL'
_computing_structure_refinement 'SHELXL-97 (Sheldrick, 1997)'
_computing_structure_solution 'SHELXS-97 (Sheldrick, 1990)'
_diffrn_ambient_temperature 273(2)
_diffrn_measured_fraction_theta_full 0.970
_diffrn_measured_fraction_theta_max 0.970
_diffrn_measurement_device_type 'CCD area detector'
_diffrn_measurement_method 'phi and omega scans'
_diffrn_radiation_monochromator graphite
_diffrn_radiation_source 'fine-focus sealed tube'
_diffrn_radiation_type MoK\a
_diffrn_radiation_wavelength 0.71073
_diffrn_reflns_av_R_equivalents 0.0153
_diffrn_reflns_av_sigmaI/netI 0.0309
_diffrn_reflns_limit_h_max 11
_diffrn_reflns_limit_h_min -9
_diffrn_reflns_limit_k_max 13
_diffrn_reflns_limit_k_min -15
_diffrn_reflns_limit_l_max 17
_diffrn_reflns_limit_l_min -15
_diffrn_reflns_number 8322
_diffrn_reflns_theta_full 27.03
_diffrn_reflns_theta_max 27.03
_diffrn_reflns_theta_min 1.55
_exptl_absorpt_coefficient_mu 0.839
_exptl_absorpt_correction_T_max 0.9208
_exptl_absorpt_correction_T_min 0.8502
_exptl_absorpt_correction_type none
_exptl_crystal_colour red
_exptl_crystal_density_diffrn 1.493
_exptl_crystal_description plate
_exptl_crystal_F_000 615
_exptl_crystal_size_max 0.20
_exptl_crystal_size_mid 0.20
_exptl_crystal_size_min 0.10
_refine_diff_density_max 0.598
_refine_diff_density_min -0.277
_refine_diff_density_rms 0.065
_refine_ls_extinction_method none
_refine_ls_goodness_of_fit_ref 1.020
_refine_ls_hydrogen_treatment constr
_refine_ls_matrix_type full
_refine_ls_number_parameters 364
_refine_ls_number_reflns 5754
_refine_ls_number_restraints 0
_refine_ls_restrained_S_all 1.020
_refine_ls_R_factor_all 0.0508
_refine_ls_R_factor_gt 0.0419
_refine_ls_shift/su_max 0.000
_refine_ls_shift/su_mean 0.000
_refine_ls_structure_factor_coef Fsqd
_refine_ls_weighting_details 'calc w=1/[\s^2^(Fo^2^)+(0.0691P)^2^+0.2315P] where P=(Fo^2^+2Fc^2^)/3'
_refine_ls_weighting_scheme calc
_refine_ls_wR_factor_gt 0.1107
_refine_ls_wR_factor_ref 0.1176
_reflns_number_gt 4734
_reflns_number_total 5754
_reflns_threshold_expression >2sigma(I)
_cod_data_source_file ja300790x_si_002.cif
_cod_data_source_block '[Fe(TPP)(C10H7CHO)2][SbF6]'
_cod_database_code 4117742

loop_
_symmetry_equiv_pos_as_xyz
'x, y, z'
'-x, -y, -z'

loop_
_atom_site_label
_atom_site_type_symbol
_atom_site_fract_x
_atom_site_fract_y
_atom_site_fract_z
_atom_site_U_iso_or_equiv
_atom_site_adp_type
_atom_site_occupancy
_atom_site_symmetry_multiplicity
_atom_site_calc_flag
_atom_site_refinement_flags
F1 F 0.1119(3) 1.1063(3) 0.0219(2) 0.1291(9) Uani 1 1 d .
Fe1 Fe 0.0000 0.5000 0.5000 0.03637(12) Uani 1 2 d S
N1 N 0.2186(2) 0.41777(16) 0.47682(14) 0.0397(4) Uani 1 1 d .
N2 N 0.0102(2) 0.46029(16) 0.65178(14) 0.0410(4) Uani 1 1 d .
O1 O 0.0767(2) 0.66399(15) 0.49000(14) 0.0518(4) Uani 1 1 d .
C1 C 0.2734(3) 0.3477(2) 0.65578(17) 0.0423(5) Uani 1 1 d .
C2 C 0.3894(3) 0.2756(2) 0.72339(19) 0.0467(6) Uani 1 1 d .
C3 C 0.3116(3) 0.35888(19) 0.55083(17) 0.0414(5) Uani 1 1 d .
C4 C 0.4426(3) 0.3246(2) 0.40539(19) 0.0492(6) Uani 1 1 d .
H4 H 0.5174 0.2979 0.3574 0.059 Uiso 1 1 calc R
C5 C 0.1350(3) 0.8617(2) 0.4430(2) 0.0485(6) Uani 1 1 d .
C6 C 0.2432(3) 0.4353(2) 0.29153(17) 0.0466(5) Uani 1 1 d .
C7 C 0.1327(3) 0.3967(2) 0.70154(17) 0.0443(5) Uani 1 1 d .
C8 C 0.2978(3) 0.39693(19) 0.38569(17) 0.0434(5) Uani 1 1 d .
C9 C 0.4513(3) 0.3020(2) 0.50557(19) 0.0485(5) Uani 1 1 d .
H9 H 0.5333 0.2574 0.5392 0.058 Uiso 1 1 calc R
C10 C 0.0769(3) 0.7605(2) 0.4288(2) 0.0487(6) Uani 1 1 d .
H10 H 0.0370 0.7706 0.3684 0.058 Uiso 1 1 calc R
C11 C -0.1006(3) 0.4956(2) 0.72568(17) 0.0466(5) Uani 1 1 d .
C12 C 0.0965(3) 0.3890(3) 0.80814(19) 0.0600(7) Uani 1 1 d .
H12 H 0.1592 0.3495 0.8582 0.072 Uiso 1 1 calc R
C13 C -0.0462(3) 0.4500(3) 0.82246(19) 0.0612(7) Uani 1 1 d .
H13 H -0.0995 0.4605 0.8844 0.073 Uiso 1 1 calc R
C14 C 0.1724(3) 0.8677(2) 0.5376(2) 0.0531(6) Uani 1 1 d .
C15 C 0.3581(3) 0.1676(2) 0.7894(2) 0.0536(6) Uani 1 1 d .
H15 H 0.2653 0.1408 0.7915 0.064 Uiso 1 1 calc R
C16 C 0.1364(3) 0.7869(3) 0.6317(2) 0.0649(7) Uani 1 1 d .
H16 H 0.0873 0.7225 0.6348 0.078 Uiso 1 1 calc R
C17 C 0.5282(3) 0.3133(3) 0.7220(2) 0.0589(7) Uani 1 1 d .
H17 H 0.5513 0.3851 0.6776 0.071 Uiso 1 1 calc R
C18 C 0.3418(4) 0.3957(2) 0.20312(19) 0.0571(7) Uani 1 1 d .
C19 C 0.6007(4) 0.1377(4) 0.8505(2) 0.0775(10) Uani 1 1 d .
H19 H 0.6720 0.0912 0.8927 0.093 Uiso 1 1 calc R
C20 C 0.6326(4) 0.2456(4) 0.7858(3) 0.0763(10) Uani 1 1 d .
H20 H 0.7247 0.2726 0.7854 0.092 Uiso 1 1 calc R
C21 C 0.4876(4) 0.4277(3) 0.1686(2) 0.0716(9) Uani 1 1 d .
H21 H 0.5238 0.4782 0.1977 0.086 Uiso 1 1 calc R
C22 C 0.2882(5) 0.3229(3) 0.1567(2) 0.0745(9) Uani 1 1 d .
H22 H 0.1896 0.3021 0.1780 0.089 Uiso 1 1 calc R
C23 C 0.4650(4) 0.0998(3) 0.8522(2) 0.0698(8) Uani 1 1 d .
H23 H 0.4435 0.0273 0.8962 0.084 Uiso 1 1 calc R
C24 C 0.2467(4) 0.9655(3) 0.5362(3) 0.0781(10) Uani 1 1 d .
C25 C 0.5805(5) 0.3845(4) 0.0904(3) 0.0981(14) Uani 1 1 d .
H25 H 0.6790 0.4051 0.0681 0.118 Uiso 1 1 calc R
C26 C 0.1639(4) 0.9489(2) 0.3556(3) 0.0710(8) Uani 1 1 d .
H26 H 0.1322 0.9458 0.2956 0.085 Uiso 1 1 calc R
C27 C 0.1740(4) 0.8032(4) 0.7194(3) 0.0914(11) Uani 1 1 d .
H27 H 0.1490 0.7497 0.7815 0.110 Uiso 1 1 calc R
C28 C 0.3815(6) 0.2814(3) 0.0785(3) 0.0995(14) Uani 1 1 d .
H28 H 0.3451 0.2327 0.0477 0.119 Uiso 1 1 calc R
C29 C 0.2402(5) 1.0423(3) 0.3554(4) 0.0961(13) Uani 1 1 d .
H29 H 0.2632 1.0995 0.2952 0.115 Uiso 1 1 calc R
C30 C 0.2848(5) 0.9752(4) 0.6281(5) 0.1055(15) Uani 1 1 d .
H30 H 0.3368 1.0373 0.6271 0.127 Uiso 1 1 calc R
C31 C 0.2484(5) 0.8978(5) 0.7166(4) 0.1109(17) Uani 1 1 d .
H31 H 0.2729 0.9074 0.7765 0.133 Uiso 1 1 calc R
C32 C 0.5262(7) 0.3114(4) 0.0465(3) 0.1088(18) Uani 1 1 d .
H32 H 0.5884 0.2822 -0.0054 0.131 Uiso 1 1 calc R
C33 C 0.2802(5) 1.0490(3) 0.4431(4) 0.1033(15) Uani 1 1 d .
H33 H 0.3319 1.1112 0.4421 0.124 Uiso 1 1 calc R
Sb1 Sb 0.0000 1.0000 0.0000 0.07198(13) Uani 1 2 d S
F3 F 0.0087(3) 0.9120(3) 0.13482(16) 0.1095(8) Uani 1 1 d .
F2 F 0.1835(3) 0.9130(3) -0.04013(19) 0.1209(9) Uani 1 1 d .

loop_
_atom_site_aniso_label
_atom_site_aniso_U_11
_atom_site_aniso_U_22
_atom_site_aniso_U_33
_atom_site_aniso_U_23
_atom_site_aniso_U_13
_atom_site_aniso_U_12
F1 0.120(2) 0.159(2) 0.130(2) -0.0407(19) -0.0444(17) -0.0442(18)
Fe1 0.0419(2) 0.0360(2) 0.0303(2) -0.01081(17) 0.00027(17) -0.00420(17)
N1 0.0443(10) 0.0384(9) 0.0335(10) -0.0108(8) 0.0001(8) -0.0013(8)
N2 0.0462(10) 0.0406(10) 0.0322(9) -0.0090(8) -0.0001(8) -0.0016(8)
O1 0.0610(11) 0.0412(9) 0.0556(11) -0.0145(8) -0.0044(8) -0.0129(8)
C1 0.0464(12) 0.0451(12) 0.0377(12) -0.0134(10) -0.0062(10) -0.0073(9)
C2 0.0446(12) 0.0609(15) 0.0390(13) -0.0225(11) -0.0077(10) -0.0012(11)
C3 0.0421(11) 0.0406(11) 0.0409(12) -0.0114(9) -0.0033(9) -0.0051(9)
C4 0.0503(13) 0.0496(13) 0.0434(13) -0.0164(11) 0.0029(10) 0.0021(10)
C5 0.0449(12) 0.0418(12) 0.0546(15) -0.0116(11) 0.0020(11) -0.0046(10)
C6 0.0559(14) 0.0441(12) 0.0329(12) -0.0110(10) 0.0056(10) 0.0015(10)
C7 0.0512(13) 0.0454(12) 0.0349(12) -0.0109(10) -0.0057(10) -0.0021(10)
C8 0.0489(13) 0.0390(11) 0.0383(12) -0.0112(9) 0.0033(10) -0.0028(9)
C9 0.0443(12) 0.0539(14) 0.0465(14) -0.0166(11) -0.0053(10) 0.0005(10)
C10 0.0462(13) 0.0523(14) 0.0486(14) -0.0148(12) -0.0073(10) -0.0055(10)
C11 0.0568(14) 0.0454(12) 0.0327(11) -0.0112(10) 0.0007(10) 0.0012(10)
C12 0.0684(17) 0.0702(17) 0.0350(13) -0.0149(12) -0.0083(12) 0.0102(13)
C13 0.0699(17) 0.0697(17) 0.0335(13) -0.0143(12) -0.0011(12) 0.0125(14)
C14 0.0399(12) 0.0530(14) 0.0718(18) -0.0306(13) -0.0012(12) -0.0030(10)
C15 0.0483(14) 0.0622(16) 0.0484(14) -0.0116(12) -0.0090(11) -0.0039(11)
C16 0.0615(17) 0.082(2) 0.0580(17) -0.0300(15) -0.0112(13) -0.0038(14)
C17 0.0555(15) 0.0748(18) 0.0557(16) -0.0294(14) -0.0052(12) -0.0145(13)
C18 0.0730(18) 0.0512(14) 0.0338(12) -0.0095(11) 0.0000(12) 0.0163(12)
C19 0.0581(18) 0.117(3) 0.0541(18) -0.0273(19) -0.0228(14) 0.0174(18)
C20 0.0476(16) 0.128(3) 0.071(2) -0.052(2) -0.0159(14) -0.0083(17)
C21 0.078(2) 0.0705(18) 0.0448(15) -0.0088(13) 0.0138(14) 0.0142(15)
C22 0.107(3) 0.0619(18) 0.0490(16) -0.0206(14) -0.0134(16) 0.0161(17)
C23 0.0687(19) 0.081(2) 0.0489(16) -0.0069(14) -0.0154(14) 0.0098(15)
C24 0.0563(17) 0.074(2) 0.122(3) -0.060(2) -0.0023(18) -0.0085(14)
C25 0.098(3) 0.109(3) 0.0456(18) -0.0011(19) 0.0201(18) 0.034(2)
C26 0.075(2) 0.0516(16) 0.073(2) -0.0078(14) 0.0082(16) -0.0051(14)
C27 0.080(2) 0.124(3) 0.071(2) -0.041(2) -0.0182(18) 0.014(2)
C28 0.155(4) 0.080(2) 0.055(2) -0.0343(18) -0.020(2) 0.036(3)
C29 0.102(3) 0.0526(19) 0.116(3) -0.007(2) 0.022(3) -0.0228(18)
C30 0.079(3) 0.122(4) 0.155(4) -0.100(4) -0.016(3) -0.013(2)
C31 0.087(3) 0.159(5) 0.125(4) -0.106(4) -0.035(3) 0.016(3)
C32 0.149(4) 0.101(3) 0.0452(19) -0.0262(19) 0.001(2) 0.060(3)
C33 0.089(3) 0.060(2) 0.165(5) -0.043(3) 0.022(3) -0.0344(19)
Sb1 0.03986(15) 0.1165(3) 0.05678(19) -0.02002(17) -0.01209(12) -0.00151(14)
F3 0.0737(13) 0.176(2) 0.0640(12) -0.0016(13) -0.0182(10) -0.0160(14)
F2 0.0693(13) 0.183(2) 0.1012(17) -0.0539(17) -0.0172(12) 0.0383(15)

loop_
_atom_type_symbol
_atom_type_description
_atom_type_scat_dispersion_real
_atom_type_scat_dispersion_imag
_atom_type_scat_source
C C 0.0033 0.0016 'International Tables Vol C Tables 4.2.6.8 and 6.1.1.4'
H H 0.0000 0.0000 'International Tables Vol C Tables 4.2.6.8 and 6.1.1.4'
N N 0.0061 0.0033 'International Tables Vol C Tables 4.2.6.8 and 6.1.1.4'
O O 0.0106 0.0060 'International Tables Vol C Tables 4.2.6.8 and 6.1.1.4'
F F 0.0171 0.0103 'International Tables Vol C Tables 4.2.6.8 and 6.1.1.4'
Fe Fe 0.3463 0.8444 'International Tables Vol C Tables 4.2.6.8 and 6.1.1.4'
Sb Sb -0.5866 1.5461 'International Tables Vol C Tables 4.2.6.8 and 6.1.1.4'

loop_
_geom_angle_atom_site_label_1
_geom_angle_atom_site_label_2
_geom_angle_atom_site_label_3
_geom_angle
_geom_angle_site_symmetry_1
_geom_angle_site_symmetry_3
N1 Fe1 N1 180.0 2_566 .
N1 Fe1 N2 89.46(8) 2_566 .
N1 Fe1 N2 90.54(8) . .
N1 Fe1 N2 90.54(8) 2_566 2_566
N1 Fe1 N2 89.46(8) . 2_566
N2 Fe1 N2 180.0 . 2_566
N1 Fe1 O1 87.96(7) 2_566 .
N1 Fe1 O1 92.04(7) . .
N2 Fe1 O1 86.95(7) . .
N2 Fe1 O1 93.05(7) 2_566 .
N1 Fe1 O1 92.04(7) 2_566 2_566
N1 Fe1 O1 87.96(7) . 2_566
N2 Fe1 O1 93.05(7) . 2_566
N2 Fe1 O1 86.95(7) 2_566 2_566
O1 Fe1 O1 179.997(1) . 2_566
C3 N1 C8 106.27(19) . .
C3 N1 Fe1 126.30(15) . .
C8 N1 Fe1 127.03(16) . .
C7 N2 C11 106.07(19) . .
C7 N2 Fe1 126.54(15) . .
C11 N2 Fe1 127.33(16) . .
C10 O1 Fe1 136.19(18) . .
C7 C1 C3 124.5(2) . .
C7 C1 C2 118.0(2) . .
C3 C1 C2 117.5(2) . .
C17 C2 C15 118.7(2) . .
C17 C2 C1 121.8(2) . .
C15 C2 C1 119.5(2) . .
N1 C3 C1 126.2(2) . .
N1 C3 C9 109.6(2) . .
C1 C3 C9 124.0(2) . .
C9 C4 C8 107.9(2) . .
C9 C4 H4 126.0 . .
C8 C4 H4 126.0 . .
C26 C5 C14 121.2(3) . .
C26 C5 C10 114.7(3) . .
C14 C5 C10 123.9(2) . .
C8 C6 C11 124.5(2) . 2_566
C8 C6 C18 117.8(2) . .
C11 C6 C18 117.7(2) 2_566 .
N2 C7 C1 125.8(2) . .
N2 C7 C12 109.8(2) . .
C1 C7 C12 124.3(2) . .
N1 C8 C6 125.8(2) . .
N1 C8 C4 108.7(2) . .
C6 C8 C4 125.4(2) . .
C4 C9 C3 107.5(2) . .
C4 C9 H9 126.3 . .
C3 C9 H9 126.3 . .
O1 C10 C5 124.8(2) . .
O1 C10 H10 117.6 . .
C5 C10 H10 117.6 . .
N2 C11 C6 125.5(2) . 2_566
N2 C11 C13 109.2(2) . .
C6 C11 C13 125.3(2) 2_566 .
C13 C12 C7 107.0(2) . .
C13 C12 H12 126.5 . .
C7 C12 H12 126.5 . .
C12 C13 C11 107.9(2) . .
C12 C13 H13 126.1 . .
C11 C13 H13 126.1 . .
C16 C14 C24 118.3(3) . .
C16 C14 C5 124.6(2) . .
C24 C14 C5 117.0(3) . .
C23 C15 C2 120.0(3) . .
C23 C15 H15 120.0 . .
C2 C15 H15 120.0 . .
C27 C16 C14 119.9(3) . .
C27 C16 H16 120.1 . .
C14 C16 H16 120.1 . .
C20 C17 C2 120.6(3) . .
C20 C17 H17 119.7 . .
C2 C17 H17 119.7 . .
C21 C18 C22 119.0(3) . .
C21 C18 C6 121.1(3) . .
C22 C18 C6 119.8(3) . .
C23 C19 C20 119.8(3) . .
C23 C19 H19 120.1 . .
C20 C19 H19 120.1 . .
C17 C20 C19 120.0(3) . .
C17 C20 H20 120.0 . .
C19 C20 H20 120.0 . .
C18 C21 C25 120.2(4) . .
C18 C21 H21 119.9 . .
C25 C21 H21 119.9 . .
C28 C22 C18 120.1(4) . .
C28 C22 H22 120.0 . .
C18 C22 H22 120.0 . .
C19 C23 C15 120.8(3) . .
C19 C23 H23 119.6 . .
C15 C23 H23 119.6 . .
C30 C24 C33 122.1(4) . .
C30 C24 C14 118.9(4) . .
C33 C24 C14 119.0(3) . .
C32 C25 C21 119.9(4) . .
C32 C25 H25 120.0 . .
C21 C25 H25 120.0 . .
C5 C26 C29 120.8(4) . .
C5 C26 H26 119.6 . .
C29 C26 H26 119.6 . .
C16 C27 C31 121.1(4) . .
C16 C27 H27 119.4 . .
C31 C27 H27 119.4 . .
C32 C28 C22 120.5(4) . .
C32 C28 H28 119.7 . .
C22 C28 H28 119.7 . .
C33 C29 C26 119.3(4) . .
C33 C29 H29 120.3 . .
C26 C29 H29 120.3 . .
C31 C30 C24 121.7(4) . .
C31 C30 H30 119.1 . .
C24 C30 H30 119.1 . .
C30 C31 C27 120.1(4) . .
C30 C31 H31 120.0 . .
C27 C31 H31 120.0 . .
C28 C32 C25 120.3(3) . .
C28 C32 H32 119.8 . .
C25 C32 H32 119.8 . .
C29 C33 C24 122.5(3) . .
C29 C33 H33 118.7 . .
C24 C33 H33 118.7 . .
F2 Sb1 F2 180.0 2_575 .
F2 Sb1 F1 91.24(14) 2_575 .
F2 Sb1 F1 88.76(14) . .
F2 Sb1 F1 88.76(14) 2_575 2_575
F2 Sb1 F1 91.24(14) . 2_575
F1 Sb1 F1 180.0 . 2_575
F2 Sb1 F3 89.82(11) 2_575 .
F2 Sb1 F3 90.18(11) . .
F1 Sb1 F3 89.12(12) . .
F1 Sb1 F3 90.88(12) 2_575 .
F2 Sb1 F3 90.18(11) 2_575 2_575
F2 Sb1 F3 89.82(11) . 2_575
F1 Sb1 F3 90.88(12) . 2_575
F1 Sb1 F3 89.12(12) 2_575 2_575
F3 Sb1 F3 180.00(14) . 2_575

loop_
_geom_bond_atom_site_label_1
_geom_bond_atom_site_label_2
_geom_bond_distance
_geom_bond_site_symmetry_2
F1 Sb1 1.850(3) .
Fe1 N1 2.0223(19) 2_566
Fe1 N1 2.0224(19) .
Fe1 N2 2.0272(19) .
Fe1 N2 2.0272(19) 2_566
Fe1 O1 2.1259(16) .
Fe1 O1 2.1260(16) 2_566
N1 C3 1.378(3) .
N1 C8 1.391(3) .
N2 C7 1.377(3) .
N2 C11 1.385(3) .
O1 C10 1.214(3) .
C1 C7 1.400(3) .
C1 C3 1.401(3) .
C1 C2 1.493(3) .
C2 C17 1.383(4) .
C2 C15 1.387(4) .
C3 C9 1.429(3) .
C4 C9 1.345(3) .
C4 C8 1.432(3) .
C4 H4 0.9300 .
C5 C26 1.369(4) .
C5 C14 1.425(4) .
C5 C10 1.454(3) .
C6 C8 1.392(3) .
C6 C11 1.396(3) 2_566
C6 C18 1.505(3) .
C7 C12 1.429(3) .
C9 H9 0.9300 .
C10 H10 0.9300 .
C11 C6 1.395(3) 2_566
C11 C13 1.426(3) .
C12 C13 1.351(4) .
C12 H12 0.9300 .
C13 H13 0.9300 .
C14 C16 1.404(4) .
C14 C24 1.423(4) .
C15 C23 1.385(4) .
C15 H15 0.9300 .
C16 C27 1.380(4) .
C16 H16 0.9300 .
C17 C20 1.377(5) .
C17 H17 0.9300 .
C18 C21 1.384(5) .
C18 C22 1.391(4) .
C19 C23 1.357(5) .
C19 C20 1.380(5) .
C19 H19 0.9300 .
C20 H20 0.9300 .
C21 C25 1.394(4) .
C21 H21 0.9300 .
C22 C28 1.386(5) .
C22 H22 0.9300 .
C23 H23 0.9300 .
C24 C30 1.405(6) .
C24 C33 1.406(6) .
C25 C32 1.373(7) .
C25 H25 0.9300 .
C26 C29 1.394(5) .
C26 H26 0.9300 .
C27 C31 1.385(6) .
C27 H27 0.9300 .
C28 C32 1.364(7) .
C28 H28 0.9300 .
C29 C33 1.343(6) .
C29 H29 0.9300 .
C30 C31 1.333(7) .
C30 H30 0.9300 .
C31 H31 0.9300 .
C32 H32 0.9300 .
C33 H33 0.9300 .
Sb1 F2 1.847(2) 2_575
Sb1 F2 1.847(2) .
Sb1 F1 1.850(3) 2_575
Sb1 F3 1.867(2) .
Sb1 F3 1.867(2) 2_575
